data_7117188
loop_
_publ_author_name
'Shu-Wei Chang'
'Masaki Horie'

_publ_section_title
;
 A donor-acceptor conjugated block copolymer of poly(arylenevinylene)s by
 ring-opening metathesis polymerization
;
_journal_name_full Chem.Commun.
_journal_page_first 9113
_journal_paper_doi 10.1039/C5cc00498E
_journal_volume 51
_journal_year 2015
_chemical_formula_moiety 'C46 H43 Cl3 S6'
_chemical_formula_sum 'C46 H43 Cl3 S6'
_chemical_formula_weight 894.51
_chemical_name_common cyclophanetriene
_chemical_name_systematic CPDTV
_space_group_IT_number 61
_symmetry_cell_setting orthorhombic
_symmetry_space_group_name_Hall '-P 2ac 2ab'
_symmetry_space_group_name_H-M 'P b c a'
_atom_sites_solution_hydrogens geom
_atom_sites_solution_primary direct
_atom_sites_solution_secondary difmap
_audit_creation_method SHELXL-97
_audit_update_record
;
2014-10-23 deposited with the CCDC.
2015-04-27 downloaded from the CCDC.
;
_cell_angle_alpha 90.00
_cell_angle_beta 90.00
_cell_angle_gamma 90.00
_cell_formula_units_Z 8
_cell_length_a 9.4165(4)
_cell_length_b 19.7949(7)
_cell_length_c 45.5880(19)
_cell_measurement_reflns_used 0
_cell_measurement_temperature 295(2)
_cell_measurement_theta_max 0
_cell_measurement_theta_min 0
_cell_volume 8497.5(6)
_computing_molecular_graphics 'Ortep-3 for Windows (Farrugia, 1997)'
_computing_publication_material 'WinGX publication routines (Farrugia, 1999)'
_computing_structure_refinement 'SHELXL-97 (Sheldrick, 1997)'
_computing_structure_solution 'SHELXS-86 (Sheldrick, 1986)'
_diffrn_ambient_temperature 295(2)
_diffrn_measured_fraction_theta_full 0.981
_diffrn_measured_fraction_theta_max 0.981
_diffrn_measurement_device_type Bruker
_diffrn_measurement_method Bruker
_diffrn_radiation_monochromator graphite
_diffrn_radiation_source 'fine-focus sealed tube'
_diffrn_radiation_type MoK\a
_diffrn_radiation_wavelength 0.71073
_diffrn_reflns_av_R_equivalents 0.0794
_diffrn_reflns_av_sigmaI/netI 0.0859
_diffrn_reflns_limit_h_max 11
_diffrn_reflns_limit_h_min -9
_diffrn_reflns_limit_k_max 23
_diffrn_reflns_limit_k_min -23
_diffrn_reflns_limit_l_max 32
_diffrn_reflns_limit_l_min -53
_diffrn_reflns_number 28795
_diffrn_reflns_theta_full 25.09
_diffrn_reflns_theta_max 25.09
_diffrn_reflns_theta_min 0.89
_exptl_absorpt_coefficient_mu 0.544
_exptl_absorpt_correction_T_max 0.9425
_exptl_absorpt_correction_T_min 0.7395
_exptl_absorpt_correction_type multi-scan
_exptl_crystal_colour colorless
_exptl_crystal_density_diffrn 1.398
_exptl_crystal_density_method 'not measured'
_exptl_crystal_description prism
_exptl_crystal_F_000 3728
_exptl_crystal_recrystallization_method 'Re-crystallisation from solvent: chloroform/diethyl ether'
_exptl_crystal_size_max 0.59
_exptl_crystal_size_mid 0.55
_exptl_crystal_size_min 0.11
_refine_diff_density_max 0.605
_refine_diff_density_min -0.551
_refine_diff_density_rms 0.163
_refine_ls_extinction_method none
_refine_ls_goodness_of_fit_ref 1.038
_refine_ls_hydrogen_treatment constr
_refine_ls_matrix_type full
_refine_ls_number_parameters 496
_refine_ls_number_reflns 7420
_refine_ls_number_restraints 0
_refine_ls_restrained_S_all 1.038
_refine_ls_R_factor_all 0.1246
_refine_ls_R_factor_gt 0.0590
_refine_ls_shift/su_max 0.005
_refine_ls_shift/su_mean 0.000
_refine_ls_structure_factor_coef Fsqd
_refine_ls_weighting_details 'calc w=1/[\s^2^(Fo^2^)+(0.1068P)^2^+0.0000P] where P=(Fo^2^+2Fc^2^)/3'
_refine_ls_weighting_scheme calc
_refine_ls_wR_factor_gt 0.1473
_refine_ls_wR_factor_ref 0.2002
_reflns_number_gt 4319
_reflns_number_total 7420
_reflns_threshold_expression >2sigma(I)
_cod_data_source_file c5cc00498e2.cif
_cod_data_source_block ch13780
_cod_original_sg_symbol_H-M Pbca
_cod_database_code 7117188

loop_
_symmetry_equiv_pos_as_xyz
'x, y, z'
'-x+1/2, -y, z+1/2'
'-x, y+1/2, -z+1/2'
'x+1/2, -y+1/2, -z'
'-x, -y, -z'
'x-1/2, y, -z-1/2'
'x, -y-1/2, z-1/2'
'-x-1/2, y-1/2, z'

loop_
_atom_site_label
_atom_site_type_symbol
_atom_site_fract_x
_atom_site_fract_y
_atom_site_fract_z
_atom_site_U_iso_or_equiv
_atom_site_adp_type
_atom_site_occupancy
_atom_site_symmetry_multiplicity
_atom_site_calc_flag
_atom_site_refinement_flags
_atom_site_disorder_assembly
_atom_site_disorder_group
C1 C -0.3616(6) 0.4992(2) 0.08124(12) 0.0384(13) Uani 1 1 d . . .
C2 C -0.4406(6) 0.5204(2) 0.10485(12) 0.0441(14) Uani 1 1 d . . .
H2 H -0.5332 0.5362 0.1032 0.053 Uiso 1 1 calc R . .
C3 C -0.3679(6) 0.5158(2) 0.13171(12) 0.0419(13) Uani 1 1 d . . .
C4 C -0.2317(6) 0.4931(2) 0.12778(12) 0.0393(13) Uani 1 1 d . . .
C5 C -0.1636(6) 0.4844(2) 0.15605(12) 0.0394(13) Uani 1 1 d . . .
C6 C -0.2611(6) 0.4991(2) 0.17771(12) 0.0435(14) Uani 1 1 d . . .
C7 C -0.4021(6) 0.5252(3) 0.16456(12) 0.0510(15) Uani 1 1 d . . .
C8 C -0.4222(7) 0.6014(3) 0.17182(14) 0.0688(19) Uani 1 1 d . . .
H8A H -0.3471 0.6265 0.1622 0.083 Uiso 1 1 calc R . .
H8B H -0.5115 0.6161 0.1634 0.083 Uiso 1 1 calc R . .
C9 C -0.4221(8) 0.6200(3) 0.20387(16) 0.083(2) Uani 1 1 d . . .
H9A H -0.4339 0.6680 0.2059 0.125 Uiso 1 1 calc R . .
H9B H -0.3335 0.6067 0.2126 0.125 Uiso 1 1 calc R . .
H9C H -0.4987 0.5973 0.2136 0.125 Uiso 1 1 calc R . .
C10 C -0.5309(7) 0.4851(3) 0.17361(16) 0.081(2) Uani 1 1 d . . .
H10A H -0.5426 0.4894 0.1947 0.098 Uiso 1 1 calc R . .
H10B H -0.6138 0.5050 0.1644 0.098 Uiso 1 1 calc R . .
C11 C -0.5276(9) 0.4152(4) 0.1665(2) 0.115(3) Uani 1 1 d . . .
H11A H -0.6142 0.3942 0.1728 0.173 Uiso 1 1 calc R . .
H11B H -0.4485 0.3942 0.1762 0.173 Uiso 1 1 calc R . .
H11C H -0.5177 0.4099 0.1457 0.173 Uiso 1 1 calc R . .
C12 C -0.2096(6) 0.4819(2) 0.20623(12) 0.0454(14) Uani 1 1 d . . .
H12 H -0.2594 0.4890 0.2236 0.055 Uiso 1 1 calc R . .
C13 C -0.0731(6) 0.4529(2) 0.20459(11) 0.0432(14) Uani 1 1 d . . .
C14 C 0.0105(6) 0.4302(2) 0.22962(12) 0.0491(15) Uani 1 1 d . . .
H14 H -0.0076 0.4541 0.2468 0.059 Uiso 1 1 calc R . .
C15 C 0.1087(6) 0.3814(2) 0.23279(12) 0.0468(14) Uani 1 1 d . . .
H15 H 0.1498 0.3808 0.2513 0.056 Uiso 1 1 calc R . .
C16 C 0.1646(6) 0.3291(2) 0.21337(11) 0.0411(13) Uani 1 1 d . . .
C17 C 0.2841(5) 0.2896(2) 0.21870(12) 0.0424(13) Uani 1 1 d . . .
H17 H 0.3406 0.2935 0.2354 0.051 Uiso 1 1 calc R . .
C18 C 0.3096(6) 0.2431(2) 0.19591(11) 0.0379(12) Uani 1 1 d . . .
C19 C 0.2089(5) 0.2473(2) 0.17431(11) 0.0367(12) Uani 1 1 d . . .
C20 C 0.2466(5) 0.2033(2) 0.15054(11) 0.0347(12) Uani 1 1 d . . .
C21 C 0.3672(5) 0.1687(2) 0.15761(11) 0.0374(12) Uani 1 1 d . . .
C22 C 0.4254(6) 0.1918(2) 0.18734(11) 0.0412(13) Uani 1 1 d . . .
C23 C 0.4413(6) 0.1342(3) 0.21004(12) 0.0552(16) Uani 1 1 d . . .
H23A H 0.5105 0.1020 0.2028 0.066 Uiso 1 1 calc R . .
H23B H 0.4783 0.1530 0.2281 0.066 Uiso 1 1 calc R . .
C24 C 0.3080(7) 0.0979(3) 0.21656(15) 0.075(2) Uani 1 1 d . . .
H24A H 0.3263 0.0626 0.2305 0.112 Uiso 1 1 calc R . .
H24B H 0.2708 0.0787 0.1988 0.112 Uiso 1 1 calc R . .
H24C H 0.2400 0.1290 0.2246 0.112 Uiso 1 1 calc R . .
C25 C 0.5692(6) 0.2257(3) 0.18194(13) 0.0550(15) Uani 1 1 d . . .
H25A H 0.6327 0.1924 0.1735 0.066 Uiso 1 1 calc R . .
H25B H 0.5559 0.2610 0.1675 0.066 Uiso 1 1 calc R . .
C26 C 0.6416(7) 0.2564(3) 0.20841(15) 0.081(2) Uani 1 1 d . . .
H26A H 0.7305 0.2759 0.2026 0.121 Uiso 1 1 calc R . .
H26B H 0.6585 0.2218 0.2228 0.121 Uiso 1 1 calc R . .
H26C H 0.5819 0.2907 0.2167 0.121 Uiso 1 1 calc R . .
C27 C 0.4121(6) 0.1278(2) 0.13434(11) 0.0415(13) Uani 1 1 d . . .
H27 H 0.4907 0.0995 0.1355 0.050 Uiso 1 1 calc R . .
C28 C 0.3291(5) 0.1331(2) 0.10950(12) 0.0380(13) Uani 1 1 d . . .
C29 C 0.3489(5) 0.0993(2) 0.08155(12) 0.0387(13) Uani 1 1 d . . .
H29 H 0.4047 0.0606 0.0821 0.046 Uiso 1 1 calc R . .
C30 C 0.2995(5) 0.1157(2) 0.05574(12) 0.0412(13) Uani 1 1 d . . .
H30 H 0.3148 0.0853 0.0405 0.049 Uiso 1 1 calc R . .
C31 C 0.2210(5) 0.1786(2) 0.04862(11) 0.0369(12) Uani 1 1 d . . .
C32 C 0.2734(5) 0.2428(2) 0.04632(10) 0.0330(12) Uani 1 1 d . . .
H32 H 0.3688 0.2535 0.0489 0.040 Uiso 1 1 calc R . .
C33 C 0.1689(5) 0.2912(2) 0.03970(11) 0.0335(12) Uani 1 1 d . . .
C34 C 0.0360(5) 0.2632(2) 0.03692(10) 0.0337(12) Uani 1 1 d . . .
C35 C -0.0681(5) 0.3171(2) 0.03317(11) 0.0335(12) Uani 1 1 d . . .
C36 C 0.0029(5) 0.3782(2) 0.03393(10) 0.0316(11) Uani 1 1 d . . .
C37 C 0.1621(5) 0.3682(2) 0.03704(11) 0.0340(12) Uani 1 1 d . . .
C38 C 0.2390(6) 0.3935(3) 0.00931(12) 0.0484(15) Uani 1 1 d . . .
H38A H 0.2335 0.4425 0.0089 0.058 Uiso 1 1 calc R . .
H38B H 0.3386 0.3814 0.0108 0.058 Uiso 1 1 calc R . .
C39 C 0.1824(7) 0.3666(3) -0.01954(13) 0.0587(17) Uani 1 1 d . . .
H39A H 0.2372 0.3848 -0.0354 0.088 Uiso 1 1 calc R . .
H39B H 0.0848 0.3797 -0.0218 0.088 Uiso 1 1 calc R . .
H39C H 0.1892 0.3182 -0.0197 0.088 Uiso 1 1 calc R . .
C40 C 0.2241(6) 0.4036(2) 0.06395(12) 0.0471(14) Uani 1 1 d . . .
H40A H 0.3257 0.3955 0.0643 0.057 Uiso 1 1 calc R . .
H40B H 0.2100 0.4518 0.0617 0.057 Uiso 1 1 calc R . .
C41 C 0.1642(7) 0.3829(3) 0.09307(13) 0.0637(18) Uani 1 1 d . . .
H41A H 0.2110 0.4076 0.1084 0.095 Uiso 1 1 calc R . .
H41B H 0.1791 0.3354 0.0959 0.095 Uiso 1 1 calc R . .
H41C H 0.0643 0.3925 0.0935 0.095 Uiso 1 1 calc R . .
C42 C -0.0899(6) 0.4335(2) 0.03129(11) 0.0375(12) Uani 1 1 d . . .
H42 H -0.0596 0.4782 0.0309 0.045 Uiso 1 1 calc R . .
C43 C -0.2304(5) 0.4147(2) 0.02927(11) 0.0367(12) Uani 1 1 d . . .
C44 C -0.3615(5) 0.4552(2) 0.02927(12) 0.0398(13) Uani 1 1 d . . .
H44 H -0.4139 0.4553 0.0120 0.048 Uiso 1 1 calc R . .
C45 C -0.4127(5) 0.4914(2) 0.05131(11) 0.0376(13) Uani 1 1 d . . .
H45 H -0.4945 0.5157 0.0469 0.045 Uiso 1 1 calc R . .
C46 C 0.7309(8) 0.2722(4) 0.10210(16) 0.089(2) Uani 1 1 d . . .
H46 H 0.7764 0.2921 0.0848 0.107 Uiso 1 1 calc R . .
S1 S -0.19077(15) 0.47590(6) 0.09219(3) 0.0438(4) Uani 1 1 d . . .
S2 S -0.00858(16) 0.45274(7) 0.16887(3) 0.0496(4) Uani 1 1 d . . .
S3 S 0.08183(16) 0.30631(6) 0.18092(3) 0.0483(4) Uani 1 1 d . . .
S4 S 0.18807(15) 0.18882(6) 0.11553(3) 0.0413(4) Uani 1 1 d . . .
S5 S 0.03881(14) 0.17720(5) 0.04184(3) 0.0397(4) Uani 1 1 d . . .
S6 S -0.24721(14) 0.32681(6) 0.02901(3) 0.0393(4) Uani 1 1 d . . .
Cl1 Cl 0.7424(3) 0.18543(13) 0.09854(6) 0.1267(9) Uani 1 1 d . . .
Cl2 Cl 0.8213(2) 0.30102(11) 0.13241(5) 0.0979(7) Uani 1 1 d . . .
Cl3 Cl 0.5534(2) 0.29845(13) 0.10209(5) 0.1118(8) Uani 1 1 d . . .

loop_
_atom_site_aniso_label
_atom_site_aniso_U_11
_atom_site_aniso_U_22
_atom_site_aniso_U_33
_atom_site_aniso_U_23
_atom_site_aniso_U_13
_atom_site_aniso_U_12
C1 0.040(3) 0.038(2) 0.037(3) 0.004(2) 0.001(3) 0.003(2)
C2 0.040(3) 0.046(3) 0.046(4) -0.002(2) -0.003(3) 0.010(2)
C3 0.040(3) 0.044(3) 0.042(4) -0.001(2) 0.010(3) 0.003(2)
C4 0.044(4) 0.039(2) 0.035(3) 0.004(2) 0.005(3) 0.003(2)
C5 0.049(4) 0.037(2) 0.032(3) 0.004(2) 0.007(3) 0.003(2)
C6 0.051(4) 0.041(3) 0.038(4) 0.000(2) 0.002(3) 0.004(2)
C7 0.046(4) 0.067(3) 0.040(4) -0.003(3) 0.010(3) -0.001(3)
C8 0.071(5) 0.074(4) 0.062(5) -0.011(3) -0.008(4) 0.033(3)
C9 0.092(6) 0.075(4) 0.083(6) -0.021(4) -0.011(5) 0.020(4)
C10 0.080(5) 0.093(5) 0.071(5) -0.004(4) 0.031(4) -0.005(4)
C11 0.127(8) 0.088(5) 0.130(8) 0.013(5) 0.047(6) -0.021(5)
C12 0.055(4) 0.043(3) 0.038(4) 0.004(2) 0.001(3) -0.002(2)
C13 0.057(4) 0.036(2) 0.036(3) -0.001(2) 0.003(3) 0.002(2)
C14 0.076(4) 0.044(3) 0.028(3) -0.005(2) 0.001(3) 0.011(3)
C15 0.067(4) 0.044(3) 0.029(3) -0.005(2) -0.003(3) 0.002(3)
C16 0.056(4) 0.042(3) 0.025(3) -0.003(2) -0.004(3) -0.001(2)
C17 0.042(4) 0.045(3) 0.040(3) 0.002(2) -0.004(3) 0.000(2)
C18 0.045(3) 0.041(2) 0.028(3) 0.001(2) -0.005(3) 0.003(2)
C19 0.043(3) 0.033(2) 0.035(3) 0.001(2) -0.003(3) 0.003(2)
C20 0.039(3) 0.037(2) 0.027(3) 0.002(2) -0.005(3) -0.003(2)
C21 0.043(3) 0.038(2) 0.031(3) 0.002(2) -0.009(3) 0.005(2)
C22 0.042(3) 0.047(3) 0.035(3) 0.000(2) -0.008(3) 0.005(2)
C23 0.063(4) 0.058(3) 0.044(4) 0.003(3) -0.015(3) 0.013(3)
C24 0.089(5) 0.062(4) 0.073(5) 0.016(3) -0.005(4) -0.006(4)
C25 0.045(4) 0.063(3) 0.057(4) -0.009(3) -0.008(3) -0.001(3)
C26 0.067(5) 0.099(5) 0.076(6) -0.026(4) -0.012(4) -0.011(4)
C27 0.048(4) 0.036(2) 0.040(4) 0.000(2) -0.007(3) 0.009(2)
C28 0.045(3) 0.032(2) 0.037(3) 0.000(2) -0.003(3) 0.001(2)
C29 0.045(3) 0.033(2) 0.038(3) -0.004(2) -0.005(3) 0.009(2)
C30 0.050(4) 0.035(2) 0.039(3) -0.006(2) -0.001(3) 0.010(2)
C31 0.040(3) 0.045(3) 0.026(3) -0.003(2) -0.001(3) 0.004(2)
C32 0.027(3) 0.041(2) 0.030(3) -0.006(2) -0.001(2) 0.001(2)
C33 0.039(3) 0.032(2) 0.030(3) -0.0020(19) -0.005(3) -0.003(2)
C34 0.039(3) 0.033(2) 0.030(3) -0.002(2) -0.002(3) 0.000(2)
C35 0.035(3) 0.037(2) 0.028(3) 0.002(2) 0.001(3) 0.001(2)
C36 0.034(3) 0.033(2) 0.029(3) 0.0024(19) 0.002(2) 0.001(2)
C37 0.037(3) 0.034(2) 0.031(3) 0.001(2) 0.000(3) -0.002(2)
C38 0.048(4) 0.045(3) 0.053(4) 0.004(3) 0.006(3) -0.003(2)
C39 0.061(4) 0.063(3) 0.052(4) 0.008(3) 0.013(4) 0.003(3)
C40 0.046(4) 0.041(3) 0.054(4) -0.005(3) -0.005(3) 0.000(2)
C41 0.071(5) 0.070(4) 0.049(4) -0.010(3) -0.013(4) 0.006(3)
C42 0.042(3) 0.034(2) 0.036(3) 0.001(2) 0.004(3) 0.000(2)
C43 0.043(3) 0.039(2) 0.028(3) 0.000(2) -0.006(3) 0.005(2)
C44 0.039(3) 0.048(3) 0.033(3) 0.005(2) -0.008(3) 0.005(2)
C45 0.033(3) 0.037(2) 0.043(4) 0.005(2) -0.005(3) 0.005(2)
C46 0.077(6) 0.136(7) 0.054(5) 0.023(4) -0.010(4) -0.018(4)
S1 0.0415(8) 0.0565(7) 0.0334(8) 0.0026(6) 0.0019(7) 0.0077(6)
S2 0.0596(10) 0.0547(7) 0.0344(8) 0.0049(6) 0.0031(8) 0.0129(7)
S3 0.0569(10) 0.0466(7) 0.0414(9) -0.0103(6) -0.0132(8) 0.0115(6)
S4 0.0476(9) 0.0418(6) 0.0344(8) -0.0056(5) -0.0091(7) 0.0091(6)
S5 0.0435(9) 0.0314(6) 0.0443(9) 0.0005(5) -0.0020(7) -0.0027(5)
S6 0.0365(8) 0.0411(6) 0.0404(8) 0.0024(6) -0.0036(7) -0.0015(5)
Cl1 0.1178(19) 0.138(2) 0.124(2) -0.0508(16) 0.0269(17) -0.0117(14)
Cl2 0.0887(15) 0.1209(15) 0.0841(15) 0.0099(11) -0.0256(13) -0.0393(12)
Cl3 0.0822(16) 0.165(2) 0.0879(17) 0.0189(14) -0.0227(14) 0.0109(13)

loop_
_atom_type_symbol
_atom_type_description
_atom_type_scat_dispersion_real
_atom_type_scat_dispersion_imag
_atom_type_scat_source
C C 0.0033 0.0016 'International Tables Vol C Tables 4.2.6.8 and 6.1.1.4'
H H 0.0000 0.0000 'International Tables Vol C Tables 4.2.6.8 and 6.1.1.4'
S S 0.1246 0.1234 'International Tables Vol C Tables 4.2.6.8 and 6.1.1.4'
Cl Cl 0.1484 0.1585 'International Tables Vol C Tables 4.2.6.8 and 6.1.1.4'

loop_
_geom_angle_atom_site_label_1
_geom_angle_atom_site_label_2
_geom_angle_atom_site_label_3
_geom_angle
_geom_angle_site_symmetry_1
_geom_angle_site_symmetry_3
C2 C1 C45 126.0(5) . .
C2 C1 S1 110.8(4) . .
C45 C1 S1 123.0(4) . .
C1 C2 C3 113.5(5) . .
C1 C2 H2 123.2 . .
C3 C2 H2 123.2 . .
C4 C3 C2 111.3(5) . .
C4 C3 C7 111.2(5) . .
C2 C3 C7 137.4(5) . .
C3 C4 C5 109.7(5) . .
C3 C4 S1 113.7(4) . .
C5 C4 S1 136.3(4) . .
C6 C5 C4 108.4(5) . .
C6 C5 S2 113.9(4) . .
C4 C5 S2 137.1(4) . .
C5 C6 C12 112.1(5) . .
C5 C6 C7 111.4(5) . .
C12 C6 C7 136.4(5) . .
C10 C7 C3 111.7(5) . .
C10 C7 C6 114.1(5) . .
C3 C7 C6 99.0(4) . .
C10 C7 C8 110.8(5) . .
C3 C7 C8 110.4(5) . .
C6 C7 C8 110.3(4) . .
C9 C8 C7 116.3(5) . .
C9 C8 H8A 108.2 . .
C7 C8 H8A 108.2 . .
C9 C8 H8B 108.2 . .
C7 C8 H8B 108.2 . .
H8A C8 H8B 107.4 . .
C8 C9 H9A 109.5 . .
C8 C9 H9B 109.5 . .
H9A C9 H9B 109.5 . .
C8 C9 H9C 109.5 . .
H9A C9 H9C 109.5 . .
H9B C9 H9C 109.5 . .
C11 C10 C7 115.6(6) . .
C11 C10 H10A 108.4 . .
C7 C10 H10A 108.4 . .
C11 C10 H10B 108.4 . .
C7 C10 H10B 108.4 . .
H10A C10 H10B 107.4 . .
C10 C11 H11A 109.5 . .
C10 C11 H11B 109.5 . .
H11A C11 H11B 109.5 . .
C10 C11 H11C 109.5 . .
H11A C11 H11C 109.5 . .
H11B C11 H11C 109.5 . .
C13 C12 C6 111.0(5) . .
C13 C12 H12 124.5 . .
C6 C12 H12 124.5 . .
C12 C13 C14 125.2(5) . .
C12 C13 S2 111.7(4) . .
C14 C13 S2 123.0(4) . .
C15 C14 C13 132.6(5) . .
C15 C14 H14 113.7 . .
C13 C14 H14 113.7 . .
C14 C15 C16 133.8(5) . .
C14 C15 H15 113.1 . .
C16 C15 H15 113.1 . .
C17 C16 C15 125.7(5) . .
C17 C16 S3 111.5(4) . .
C15 C16 S3 122.7(4) . .
C16 C17 C18 112.1(5) . .
C16 C17 H17 124.0 . .
C18 C17 H17 124.0 . .
C19 C18 C17 111.8(4) . .
C19 C18 C22 110.4(4) . .
C17 C18 C22 137.6(5) . .
C18 C19 C20 109.5(4) . .
C18 C19 S3 113.7(4) . .
C20 C19 S3 136.5(4) . .
C21 C20 C19 109.4(4) . .
C21 C20 S4 113.9(4) . .
C19 C20 S4 136.5(4) . .
C20 C21 C27 111.3(5) . .
C20 C21 C22 110.9(4) . .
C27 C21 C22 137.3(5) . .
C25 C22 C18 112.2(4) . .
C25 C22 C21 107.8(4) . .
C18 C22 C21 99.7(4) . .
C25 C22 C23 110.2(4) . .
C18 C22 C23 112.6(4) . .
C21 C22 C23 114.0(4) . .
C24 C23 C22 114.2(5) . .
C24 C23 H23A 108.7 . .
C22 C23 H23A 108.7 . .
C24 C23 H23B 108.7 . .
C22 C23 H23B 108.7 . .
H23A C23 H23B 107.6 . .
C23 C24 H24A 109.5 . .
C23 C24 H24B 109.5 . .
H24A C24 H24B 109.5 . .
C23 C24 H24C 109.5 . .
H24A C24 H24C 109.5 . .
H24B C24 H24C 109.5 . .
C26 C25 C22 116.5(5) . .
C26 C25 H25A 108.2 . .
C22 C25 H25A 108.2 . .
C26 C25 H25B 108.2 . .
C22 C25 H25B 108.2 . .
H25A C25 H25B 107.3 . .
C25 C26 H26A 109.5 . .
C25 C26 H26B 109.5 . .
H26A C26 H26B 109.5 . .
C25 C26 H26C 109.5 . .
H26A C26 H26C 109.5 . .
H26B C26 H26C 109.5 . .
C28 C27 C21 114.0(5) . .
C28 C27 H27 123.0 . .
C21 C27 H27 123.0 . .
C27 C28 C29 127.8(5) . .
C27 C28 S4 110.5(4) . .
C29 C28 S4 121.8(4) . .
C30 C29 C28 129.1(5) . .
C30 C29 H29 115.4 . .
C28 C29 H29 115.4 . .
C29 C30 C31 125.6(5) . .
C29 C30 H30 117.2 . .
C31 C30 H30 117.2 . .
C32 C31 C30 128.1(4) . .
C32 C31 S5 110.8(3) . .
C30 C31 S5 121.1(4) . .
C31 C32 C33 113.4(4) . .
C31 C32 H32 123.3 . .
C33 C32 H32 123.3 . .
C34 C33 C32 112.4(4) . .
C34 C33 C37 110.9(4) . .
C32 C33 C37 136.5(4) . .
C33 C34 C35 109.1(4) . .
C33 C34 S5 112.0(3) . .
C35 C34 S5 138.6(4) . .
C36 C35 C34 108.2(4) . .
C36 C35 S6 112.4(3) . .
C34 C35 S6 139.4(4) . .
C35 C36 C42 112.3(4) . .
C35 C36 C37 111.4(4) . .
C42 C36 C37 136.4(4) . .
C36 C37 C33 100.3(4) . .
C36 C37 C40 113.1(4) . .
C33 C37 C40 112.1(4) . .
C36 C37 C38 110.2(4) . .
C33 C37 C38 111.7(4) . .
C40 C37 C38 109.3(4) . .
C39 C38 C37 115.6(4) . .
C39 C38 H38A 108.4 . .
C37 C38 H38A 108.4 . .
C39 C38 H38B 108.4 . .
C37 C38 H38B 108.4 . .
H38A C38 H38B 107.4 . .
C38 C39 H39A 109.5 . .
C38 C39 H39B 109.5 . .
H39A C39 H39B 109.5 . .
C38 C39 H39C 109.5 . .
H39A C39 H39C 109.5 . .
H39B C39 H39C 109.5 . .
C41 C40 C37 116.2(4) . .
C41 C40 H40A 108.2 . .
C37 C40 H40A 108.2 . .
C41 C40 H40B 108.2 . .
C37 C40 H40B 108.2 . .
H40A C40 H40B 107.4 . .
C40 C41 H41A 109.5 . .
C40 C41 H41B 109.5 . .
H41A C41 H41B 109.5 . .
C40 C41 H41C 109.5 . .
H41A C41 H41C 109.5 . .
H41B C41 H41C 109.5 . .
C43 C42 C36 113.1(4) . .
C43 C42 H42 123.5 . .
C36 C42 H42 123.5 . .
C42 C43 C44 131.1(4) . .
C42 C43 S6 111.0(3) . .
C44 C43 S6 117.8(4) . .
C45 C44 C43 126.9(5) . .
C45 C44 H44 116.6 . .
C43 C44 H44 116.6 . .
C44 C45 C1 130.4(5) . .
C44 C45 H45 114.8 . .
C1 C45 H45 114.8 . .
Cl2 C46 Cl1 112.0(4) . .
Cl2 C46 Cl3 112.0(5) . .
Cl1 C46 Cl3 110.8(4) . .
Cl2 C46 H46 107.3 . .
Cl1 C46 H46 107.3 . .
Cl3 C46 H46 107.3 . .
C4 S1 C1 90.6(3) . .
C5 S2 C13 91.2(3) . .
C19 S3 C16 90.8(2) . .
C20 S4 C28 90.4(2) . .
C34 S5 C31 91.3(2) . .
C35 S6 C43 91.3(2) . .

loop_
_geom_bond_atom_site_label_1
_geom_bond_atom_site_label_2
_geom_bond_distance
_geom_bond_site_symmetry_2
C1 C2 1.374(7) .
C1 C45 1.455(7) .
C1 S1 1.747(5) .
C2 C3 1.406(7) .
C2 H2 0.9300 .
C3 C4 1.370(7) .
C3 C7 1.543(7) .
C4 C5 1.450(7) .
C4 S1 1.702(5) .
C5 C6 1.379(7) .
C5 S2 1.693(5) .
C6 C12 1.429(7) .
C6 C7 1.546(8) .
C7 C10 1.508(8) .
C7 C8 1.556(8) .
C8 C9 1.507(9) .
C8 H8A 0.9700 .
C8 H8B 0.9700 .
C9 H9A 0.9600 .
C9 H9B 0.9600 .
C9 H9C 0.9600 .
C10 C11 1.421(10) .
C10 H10A 0.9700 .
C10 H10B 0.9700 .
C11 H11A 0.9600 .
C11 H11B 0.9600 .
C11 H11C 0.9600 .
C12 C13 1.410(7) .
C12 H12 0.9300 .
C13 C14 1.458(7) .
C13 S2 1.738(5) .
C14 C15 1.345(7) .
C14 H14 0.9300 .
C15 C16 1.460(7) .
C15 H15 0.9300 .
C16 C17 1.391(7) .
C16 S3 1.732(5) .
C17 C18 1.410(7) .
C17 H17 0.9300 .
C18 C19 1.370(7) .
C18 C22 1.540(7) .
C19 C20 1.436(6) .
C19 S3 1.699(5) .
C20 C21 1.364(6) .
C20 S4 1.713(5) .
C21 C27 1.400(7) .
C21 C22 1.532(7) .
C22 C25 1.531(7) .
C22 C23 1.547(7) .
C23 C24 1.476(8) .
C23 H23A 0.9700 .
C23 H23B 0.9700 .
C24 H24A 0.9600 .
C24 H24B 0.9600 .
C24 H24C 0.9600 .
C25 C26 1.513(8) .
C25 H25A 0.9700 .
C25 H25B 0.9700 .
C26 H26A 0.9600 .
C26 H26B 0.9600 .
C26 H26C 0.9600 .
C27 C28 1.380(7) .
C27 H27 0.9300 .
C28 C29 1.451(7) .
C28 S4 1.748(5) .
C29 C30 1.306(7) .
C29 H29 0.9300 .
C30 C31 1.484(6) .
C30 H30 0.9300 .
C31 C32 1.368(6) .
C31 S5 1.743(5) .
C32 C33 1.406(6) .
C32 H32 0.9300 .
C33 C34 1.375(6) .
C33 C37 1.530(6) .
C34 C35 1.459(6) .
C34 S5 1.717(4) .
C35 C36 1.384(6) .
C35 S6 1.708(5) .
C36 C42 1.406(6) .
C36 C37 1.519(6) .
C37 C40 1.528(7) .
C37 C38 1.541(7) .
C38 C39 1.517(8) .
C38 H38A 0.9700 .
C38 H38B 0.9700 .
C39 H39A 0.9600 .
C39 H39B 0.9600 .
C39 H39C 0.9600 .
C40 C41 1.499(8) .
C40 H40A 0.9700 .
C40 H40B 0.9700 .
C41 H41A 0.9600 .
C41 H41B 0.9600 .
C41 H41C 0.9600 .
C42 C43 1.377(7) .
C42 H42 0.9300 .
C43 C44 1.472(7) .
C43 S6 1.746(5) .
C44 C45 1.326(7) .
C44 H44 0.9300 .
C45 H45 0.9300 .
C46 Cl2 1.720(7) .
C46 Cl1 1.729(8) .
C46 Cl3 1.750(8) .
C46 H46 0.9800 .
